data_1507056
loop_
_publ_author_name
'Yakovenko, Anton V.'
'Boyko, Vyacheslav I.'
'Kushnir, Oleg V.'
'Tsymbal, Ivan F.'
'Lipkowski, Janusz'
'Shivanyuk, Alexander'
'Kalchenko, Vitaly I.'

_publ_section_title
;
 Selective mono-O-acylation of C2V-symmetrical calix[4]arenediols with
 acylisocyanates.
;
_journal_issue 16
_journal_name_full 'Organic letters'
_journal_page_first 2769
_journal_page_last 2772
_journal_paper_doi 10.1021/ol049030n
_journal_volume 6
_journal_year 2004
_chemical_formula_sum 'C53 H66 Cl3 N3 O6'
_chemical_formula_weight 947.44
_chemical_name_common calixarene
_chemical_name_systematic
;
 ?
;
_space_group_IT_number 14
_symmetry_cell_setting monoclinic
_symmetry_space_group_name_Hall '-P 2yn'
_symmetry_space_group_name_H-M 'P 1 21/n 1'
_atom_sites_solution_hydrogens geom
_atom_sites_solution_primary direct
_atom_sites_solution_secondary difmap
_audit_creation_method SHELXL-97
_cell_angle_alpha 90.00
_cell_angle_beta 99.36(3)
_cell_angle_gamma 90.00
_cell_formula_units_Z 4
_cell_length_a 12.750(3)
_cell_length_b 12.540(2)
_cell_length_c 33.750(7)
_cell_measurement_temperature 293(2)
_cell_volume 5324.3(19)
_computing_structure_refinement 'SHELXL-97 (Sheldrick, 1997)'
_diffrn_ambient_temperature 293(2)
_diffrn_measured_fraction_theta_full 0.977
_diffrn_measured_fraction_theta_max 0.977
_diffrn_radiation_monochromator graphite
_diffrn_radiation_source 'fine-focus sealed tube'
_diffrn_radiation_type MoK\a
_diffrn_radiation_wavelength 0.71073
_diffrn_reflns_av_R_equivalents 0.0437
_diffrn_reflns_av_sigmaI/netI 0.0723
_diffrn_reflns_limit_h_max 15
_diffrn_reflns_limit_h_min 0
_diffrn_reflns_limit_k_max 15
_diffrn_reflns_limit_k_min -13
_diffrn_reflns_limit_l_max 41
_diffrn_reflns_limit_l_min -41
_diffrn_reflns_number 16489
_diffrn_reflns_theta_full 26.31
_diffrn_reflns_theta_max 26.31
_diffrn_reflns_theta_min 1.22
_exptl_absorpt_coefficient_mu 0.221
_exptl_absorpt_correction_type none
_exptl_crystal_colour colorless
_exptl_crystal_density_diffrn 1.182
_exptl_crystal_density_method 'not measured'
_exptl_crystal_description bloc
_exptl_crystal_F_000 2016
_exptl_crystal_size_max 0.4
_exptl_crystal_size_mid 0.3
_exptl_crystal_size_min 0.3
_refine_diff_density_max 0.592
_refine_diff_density_min -0.824
_refine_diff_density_rms 0.211
_refine_ls_extinction_coef 0.0240(19)
_refine_ls_extinction_expression Fc^*^=kFc[1+0.001xFc^2^\l^3^/sin(2\q)]^-1/4^
_refine_ls_extinction_method SHELXL
_refine_ls_goodness_of_fit_ref 1.047
_refine_ls_hydrogen_treatment mixed
_refine_ls_matrix_type full
_refine_ls_number_parameters 635
_refine_ls_number_reflns 10567
_refine_ls_number_restraints 0
_refine_ls_restrained_S_all 1.047
_refine_ls_R_factor_all 0.1338
_refine_ls_R_factor_gt 0.0839
_refine_ls_shift/su_max 0.000
_refine_ls_shift/su_mean 0.000
_refine_ls_structure_factor_coef Fsqd
_refine_ls_weighting_details 'calc w=1/[\s^2^(Fo^2^)+(0.1741P)^2^+6.2184P] where P=(Fo^2^+2Fc^2^)/3'
_refine_ls_weighting_scheme calc
_refine_ls_wR_factor_gt 0.2227
_refine_ls_wR_factor_ref 0.2916
_reflns_number_gt 7136
_reflns_number_total 10567
_reflns_threshold_expression >2sigma(I)
_cod_data_source_file ol049030nsi20040526_020210.cif
_cod_data_source_block cal99x
_cod_original_sg_symbol_H-M P21/n
_cod_database_code 1507056

loop_
_symmetry_equiv_pos_as_xyz
'x, y, z'
'-x+1/2, y+1/2, -z+1/2'
'-x, -y, -z'
'x-1/2, -y-1/2, z-1/2'

loop_
_atom_site_label
_atom_site_type_symbol
_atom_site_fract_x
_atom_site_fract_y
_atom_site_fract_z
_atom_site_U_iso_or_equiv
_atom_site_adp_type
_atom_site_occupancy
_atom_site_symmetry_multiplicity
_atom_site_calc_flag
_atom_site_refinement_flags
_atom_site_disorder_assembly
_atom_site_disorder_group
C1 C 0.7522(3) 0.0400(3) 0.18811(12) 0.0276(9) Uani 1 1 d . . .
H1A H 0.7519 0.0969 0.1686 0.033 Uiso 1 1 calc R . .
H1B H 0.7456 0.0720 0.2138 0.033 Uiso 1 1 calc R . .
C2 C 0.8567(3) -0.0213(3) 0.19191(11) 0.0254(8) Uani 1 1 d . . .
C3 C 0.8855(3) -0.0914(3) 0.22418(11) 0.0273(9) Uani 1 1 d . . .
H3 H 0.8428 -0.0953 0.2440 0.033 Uiso 1 1 calc . . .
C4 C 0.9753(3) -0.1551(3) 0.22764(12) 0.0267(9) Uani 1 1 d . . .
C5 C 1.0349(3) -0.1507(3) 0.19550(12) 0.0262(9) Uani 1 1 d . . .
H5 H 1.0934 -0.1954 0.1964 0.031 Uiso 1 1 calc . . .
C6 C 1.0096(3) -0.0825(3) 0.16285(12) 0.0256(8) Uani 1 1 d . . .
C7 C 0.9236(3) -0.0136(3) 0.16226(11) 0.0240(8) Uani 1 1 d . . .
C8 C 1.0688(3) -0.0904(3) 0.12692(11) 0.0256(8) Uani 1 1 d . . .
H8A H 1.0493 -0.0307 0.1090 0.031 Uiso 1 1 calc R . .
H8B H 1.1448 -0.0872 0.1362 0.031 Uiso 1 1 calc R . .
C9 C 1.0413(3) -0.1941(3) 0.10450(12) 0.0255(8) Uani 1 1 d . . .
C10 C 1.0994(3) -0.2873(3) 0.11557(12) 0.0284(9) Uani 1 1 d . . .
H10 H 1.1581 -0.2835 0.1359 0.034 Uiso 1 1 calc . . .
C11 C 1.0728(3) -0.3852(3) 0.09741(12) 0.0292(9) Uani 1 1 d . A .
C12 C 0.9860(3) -0.3874(3) 0.06620(12) 0.0292(9) Uani 1 1 d . . .
H12 H 0.9675 -0.4520 0.0534 0.035 Uiso 1 1 calc . . .
C13 C 0.9260(3) -0.2977(3) 0.05334(11) 0.0252(8) Uani 1 1 d . . .
C14 C 0.9530(3) -0.2009(3) 0.07324(12) 0.0244(8) Uani 1 1 d . . .
C15 C 0.8303(3) -0.3079(3) 0.01976(12) 0.0304(9) Uani 1 1 d . . .
H15A H 0.8224 -0.2428 0.0040 0.037 Uiso 1 1 calc R . .
H15B H 0.8419 -0.3662 0.0021 0.037 Uiso 1 1 calc R . .
C16 C 0.7292(3) -0.3284(3) 0.03729(11) 0.0257(9) Uani 1 1 d . . .
C17 C 0.7065(3) -0.4300(3) 0.04970(13) 0.0297(9) Uani 1 1 d . . .
H17 H 0.7497 -0.4863 0.0445 0.036 Uiso 1 1 calc . . .
C18 C 0.6209(3) -0.4509(3) 0.06971(12) 0.0300(9) Uani 1 1 d . . .
C19 C 0.5598(3) -0.3643(3) 0.07809(12) 0.0285(9) Uani 1 1 d . . .
H19 H 0.5043 -0.3759 0.0924 0.034 Uiso 1 1 calc . . .
C20 C 0.5787(3) -0.2610(3) 0.06588(11) 0.0253(8) Uani 1 1 d . . .
C22 C 0.5130(3) -0.1685(3) 0.07786(12) 0.0261(9) Uani 1 1 d . . .
H22A H 0.4385 -0.1887 0.0733 0.031 Uiso 1 1 calc R . .
H22B H 0.5209 -0.1077 0.0608 0.031 Uiso 1 1 calc R . .
C21 C 0.6628(3) -0.2446(3) 0.04466(11) 0.0243(8) Uani 1 1 d . . .
C23 C 0.5454(3) -0.1355(3) 0.12193(11) 0.0230(8) Uani 1 1 d . . .
C24 C 0.4920(3) -0.1771(3) 0.15133(13) 0.0281(9) Uani 1 1 d . . .
H24 H 0.4366 -0.2248 0.1436 0.034 Uiso 1 1 calc . . .
C25 C 0.5185(3) -0.1501(3) 0.19231(12) 0.0285(9) Uani 1 1 d . . .
C26 C 0.6007(3) -0.0774(3) 0.20316(11) 0.0267(9) Uani 1 1 d . . .
H26 H 0.6180 -0.0568 0.2299 0.032 Uiso 1 1 calc . . .
C27 C 0.6580(3) -0.0346(3) 0.17486(12) 0.0250(8) Uani 1 1 d . . .
C28 C 0.6299(3) -0.0660(3) 0.13495(12) 0.0242(8) Uani 1 1 d . . .
C29 C 0.9466(4) 0.1656(3) 0.14573(15) 0.0400(11) Uani 1 1 d . . .
H29A H 0.9239 0.1843 0.1706 0.060 Uiso 1 1 calc R . .
H29B H 0.9227 0.2190 0.1259 0.060 Uiso 1 1 calc R . .
H29C H 1.0228 0.1614 0.1497 0.060 Uiso 1 1 calc R . .
C30 C 0.6231(3) -0.1246(3) -0.00993(12) 0.0320(9) Uani 1 1 d . . .
H30A H 0.6469 -0.1742 -0.0282 0.048 Uiso 1 1 calc R . .
H30B H 0.6353 -0.0531 -0.0183 0.048 Uiso 1 1 calc R . .
H30C H 0.5485 -0.1348 -0.0098 0.048 Uiso 1 1 calc R . .
C31 C 0.6629(3) 0.0504(3) 0.08269(11) 0.0259(9) Uani 1 1 d . . .
C32 C 0.7313(3) 0.1323(3) 0.02639(12) 0.0290(9) Uani 1 1 d . . .
C33 C 0.8342(3) 0.1575(3) 0.00857(13) 0.0340(10) Uani 1 1 d . . .
C34 C 1.0122(3) -0.2256(3) 0.26472(12) 0.0314(9) Uani 1 1 d . . .
C35 C 1.0521(5) -0.3341(4) 0.25259(16) 0.0517(13) Uani 1 1 d . . .
H35A H 0.9989 -0.3664 0.2328 0.078 Uiso 1 1 calc R . .
H35B H 1.0661 -0.3794 0.2758 0.078 Uiso 1 1 calc R . .
H35C H 1.1162 -0.3245 0.2415 0.078 Uiso 1 1 calc R . .
C36 C 1.1023(4) -0.1667(4) 0.29225(14) 0.0459(12) Uani 1 1 d . . .
H36A H 1.1267 -0.2096 0.3155 0.069 Uiso 1 1 calc R . .
H36B H 1.0761 -0.0999 0.3005 0.069 Uiso 1 1 calc R . .
H36C H 1.1602 -0.1539 0.2779 0.069 Uiso 1 1 calc R . .
C37 C 0.9206(4) -0.2457(5) 0.28863(15) 0.0502(13) Uani 1 1 d . . .
H37A H 0.8617 -0.2777 0.2714 0.075 Uiso 1 1 calc R . .
H37B H 0.8985 -0.1791 0.2987 0.075 Uiso 1 1 calc R . .
H37C H 0.9445 -0.2926 0.3107 0.075 Uiso 1 1 calc R . .
C38 C 0.4599(3) -0.2037(4) 0.22396(13) 0.0345(10) Uani 1 1 d . . .
C39 C 0.4882(6) -0.3213(4) 0.22674(19) 0.0662(18) Uani 1 1 d . . .
H39A H 0.5638 -0.3290 0.2338 0.099 Uiso 1 1 calc R . .
H39B H 0.4646 -0.3548 0.2013 0.099 Uiso 1 1 calc R . .
H39C H 0.4540 -0.3544 0.2469 0.099 Uiso 1 1 calc R . .
C40 C 0.3392(4) -0.1875(6) 0.21095(17) 0.0691(19) Uani 1 1 d . . .
H40A H 0.3171 -0.2202 0.1852 0.104 Uiso 1 1 calc R . .
H40B H 0.3236 -0.1126 0.2091 0.104 Uiso 1 1 calc R . .
H40C H 0.3018 -0.2197 0.2304 0.104 Uiso 1 1 calc R . .
C41 C 0.4894(5) -0.1524(4) 0.26583(15) 0.0516(13) Uani 1 1 d . . .
H41A H 0.4522 -0.1882 0.2845 0.077 Uiso 1 1 calc R . .
H41B H 0.4699 -0.0784 0.2644 0.077 Uiso 1 1 calc R . .
H41C H 0.5646 -0.1587 0.2747 0.077 Uiso 1 1 calc R . .
C42 C 0.5946(4) -0.5667(4) 0.08010(14) 0.0379(11) Uani 1 1 d . . .
C43 C 0.5207(6) -0.5707(5) 0.1117(2) 0.076(2) Uani 1 1 d . . .
H43A H 0.5528 -0.5327 0.1353 0.113 Uiso 1 1 calc R . .
H43B H 0.5094 -0.6436 0.1186 0.113 Uiso 1 1 calc R . .
H43C H 0.4539 -0.5384 0.1010 0.113 Uiso 1 1 calc R . .
C44 C 0.6954(4) -0.6288(4) 0.09739(19) 0.0583(15) Uani 1 1 d . . .
H44A H 0.7442 -0.6276 0.0785 0.088 Uiso 1 1 calc R . .
H44B H 0.6771 -0.7012 0.1024 0.088 Uiso 1 1 calc R . .
H44C H 0.7281 -0.5963 0.1221 0.088 Uiso 1 1 calc R . .
C45 C 0.5431(6) -0.6216(5) 0.04115(19) 0.074(2) Uani 1 1 d . . .
H45A H 0.4763 -0.5880 0.0312 0.112 Uiso 1 1 calc R . .
H45B H 0.5314 -0.6956 0.0464 0.112 Uiso 1 1 calc R . .
H45C H 0.5893 -0.6157 0.0215 0.112 Uiso 1 1 calc R . .
C46 C 1.1350(4) -0.4881(3) 0.11108(14) 0.0383(11) Uani 1 1 d . . .
C47 C 1.0612(7) -0.5659(7) 0.1275(3) 0.064(3) Uani 0.749(14) 1 d P A 1
H47A H 1.0016 -0.5816 0.1071 0.095 Uiso 0.749(14) 1 calc PR A 1
H47B H 1.0364 -0.5346 0.1503 0.095 Uiso 0.749(14) 1 calc PR A 1
H47C H 1.0990 -0.6305 0.1356 0.095 Uiso 0.749(14) 1 calc PR A 1
C48 C 1.2332(8) -0.4655(6) 0.1438(3) 0.072(4) Uani 0.749(14) 1 d P A 1
H48A H 1.2744 -0.5295 0.1492 0.108 Uiso 0.749(14) 1 calc PR A 1
H48B H 1.2098 -0.4420 0.1680 0.108 Uiso 0.749(14) 1 calc PR A 1
H48C H 1.2762 -0.4110 0.1345 0.108 Uiso 0.749(14) 1 calc PR A 1
C49 C 1.1751(9) -0.5388(8) 0.0754(2) 0.058(3) Uani 0.749(14) 1 d P A 1
H49A H 1.2232 -0.4908 0.0654 0.087 Uiso 0.749(14) 1 calc PR A 1
H49B H 1.1160 -0.5536 0.0547 0.087 Uiso 0.749(14) 1 calc PR A 1
H49C H 1.2114 -0.6041 0.0837 0.087 Uiso 0.749(14) 1 calc PR A 1
CX1 C 1.070(2) -0.5944(17) 0.0946(12) 0.079(12) Uani 0.251(14) 1 d P A 2
HX1A H 1.0776 -0.6066 0.0671 0.119 Uiso 0.251(14) 1 calc PR A 2
HX1B H 0.9958 -0.5850 0.0962 0.119 Uiso 0.251(14) 1 calc PR A 2
HX1C H 1.0970 -0.6545 0.1106 0.119 Uiso 0.251(14) 1 calc PR A 2
CX2 C 1.234(2) -0.494(2) 0.0963(12) 0.078(14) Uani 0.251(14) 1 d P A 2
HX2A H 1.2687 -0.5595 0.1049 0.116 Uiso 0.251(14) 1 calc PR A 2
HX2B H 1.2777 -0.4348 0.1066 0.116 Uiso 0.251(14) 1 calc PR A 2
HX2C H 1.2204 -0.4910 0.0675 0.116 Uiso 0.251(14) 1 calc PR A 2
CX3 C 1.133(4) -0.506(2) 0.1569(9) 0.101(16) Uani 0.251(14) 1 d P A 2
HX3A H 1.1621 -0.5749 0.1648 0.151 Uiso 0.251(14) 1 calc PR A 2
HX3B H 1.0611 -0.5022 0.1619 0.151 Uiso 0.251(14) 1 calc PR A 2
HX3C H 1.1748 -0.4519 0.1722 0.151 Uiso 0.251(14) 1 calc PR A 2
C50 C 0.7849(4) 0.6089(5) 0.17863(14) 0.0488(13) Uani 1 1 d . . .
C51 C 0.8083(4) 0.6869(4) 0.14949(15) 0.0489(13) Uani 1 1 d . . .
H51A H 0.8667 0.6622 0.1373 0.073 Uiso 1 1 calc R . .
H51B H 0.8267 0.7536 0.1627 0.073 Uiso 1 1 calc R . .
H51C H 0.7469 0.6964 0.1292 0.073 Uiso 1 1 calc R . .
C52 C 1.2633(4) 0.1225(4) 0.10809(18) 0.0534(14) Uani 1 1 d . . .
C53 C 1.3562(5) 0.0590(6) 0.1195(2) 0.079(2) Uani 1 1 d . . .
H53A H 1.3478 -0.0080 0.1055 0.118 Uiso 1 1 calc R . .
H53B H 1.3664 0.0464 0.1479 0.118 Uiso 1 1 calc R . .
H53C H 1.4169 0.0957 0.1127 0.118 Uiso 1 1 calc R . .
O1 O 0.9021(2) 0.0639(2) 0.13226(8) 0.0279(6) Uani 1 1 d . . .
O2 O 0.6970(2) -0.0314(2) 0.10752(8) 0.0247(6) Uani 1 1 d . . .
O3 O 0.6815(2) -0.1421(2) 0.03031(8) 0.0255(6) Uani 1 1 d . . .
O4 O 0.8957(2) -0.1085(2) 0.06389(9) 0.0294(6) Uani 1 1 d . . .
H4 H 0.8426 -0.1217 0.0474 0.044 Uiso 1 1 calc R . .
O5 O 0.5770(2) 0.0911(2) 0.07868(9) 0.0373(7) Uani 1 1 d . . .
O6 O 0.6459(2) 0.1560(3) 0.00774(10) 0.0418(8) Uani 1 1 d . . .
Cl1 Cl 0.95175(9) 0.16764(10) 0.04369(4) 0.0448(4) Uani 1 1 d . . .
Cl2 Cl 0.81310(11) 0.27748(11) -0.01938(4) 0.0551(4) Uani 1 1 d . . .
Cl3 Cl 0.84836(10) 0.05003(11) -0.02540(4) 0.0503(4) Uani 1 1 d . . .
N1 N 0.7474(3) 0.0798(3) 0.06277(10) 0.0264(7) Uani 1 1 d . . .
H1 H 0.8114 0.0644 0.0737 0.032 Uiso 1 1 calc . . .
N2 N 0.7674(5) 0.5456(6) 0.20105(17) 0.0877(19) Uani 1 1 d . . .
N3 N 1.1875(5) 0.1708(5) 0.0979(2) 0.096(2) Uani 1 1 d . . .

loop_
_atom_site_aniso_label
_atom_site_aniso_U_11
_atom_site_aniso_U_22
_atom_site_aniso_U_33
_atom_site_aniso_U_23
_atom_site_aniso_U_13
_atom_site_aniso_U_12
C1 0.029(2) 0.025(2) 0.032(2) -0.0068(17) 0.0122(17) 0.0006(16)
C2 0.029(2) 0.021(2) 0.026(2) -0.0050(16) 0.0045(16) -0.0056(16)
C3 0.029(2) 0.029(2) 0.023(2) -0.0039(17) 0.0036(16) -0.0077(17)
C4 0.029(2) 0.023(2) 0.027(2) -0.0026(16) -0.0003(16) -0.0066(16)
C5 0.025(2) 0.023(2) 0.029(2) -0.0068(16) 0.0039(16) -0.0043(16)
C6 0.0248(19) 0.0200(19) 0.032(2) -0.0020(16) 0.0036(16) -0.0050(15)
C7 0.027(2) 0.0204(19) 0.025(2) -0.0037(16) 0.0053(15) -0.0061(15)
C8 0.0213(19) 0.029(2) 0.028(2) -0.0010(17) 0.0106(16) -0.0010(16)
C9 0.0226(19) 0.026(2) 0.030(2) 0.0027(17) 0.0108(16) -0.0012(15)
C10 0.024(2) 0.030(2) 0.031(2) 0.0065(18) 0.0058(16) 0.0034(17)
C11 0.034(2) 0.028(2) 0.028(2) 0.0050(17) 0.0130(17) 0.0091(17)
C12 0.030(2) 0.026(2) 0.036(2) 0.0017(18) 0.0163(18) 0.0000(17)
C13 0.0255(19) 0.028(2) 0.024(2) -0.0013(16) 0.0111(15) -0.0019(16)
C14 0.0247(19) 0.0207(19) 0.029(2) 0.0032(16) 0.0074(16) 0.0014(15)
C15 0.034(2) 0.031(2) 0.027(2) -0.0045(17) 0.0062(17) 0.0022(18)
C16 0.026(2) 0.031(2) 0.0182(19) -0.0058(16) -0.0002(15) 0.0010(16)
C17 0.030(2) 0.023(2) 0.035(2) -0.0063(17) 0.0017(17) 0.0001(16)
C18 0.036(2) 0.024(2) 0.028(2) 0.0021(17) 0.0010(17) -0.0050(17)
C19 0.029(2) 0.030(2) 0.025(2) 0.0032(17) 0.0008(16) -0.0068(17)
C20 0.0237(19) 0.027(2) 0.024(2) -0.0041(16) 0.0013(15) -0.0031(16)
C22 0.0187(18) 0.029(2) 0.030(2) -0.0036(17) 0.0025(15) -0.0010(15)
C21 0.030(2) 0.021(2) 0.0214(19) -0.0036(15) 0.0038(15) -0.0054(16)
C23 0.0201(18) 0.0229(19) 0.026(2) -0.0008(16) 0.0029(15) 0.0036(15)
C24 0.0225(19) 0.026(2) 0.036(2) -0.0004(17) 0.0073(17) -0.0009(16)
C25 0.025(2) 0.026(2) 0.035(2) 0.0052(17) 0.0082(17) 0.0051(16)
C26 0.030(2) 0.029(2) 0.023(2) 0.0009(16) 0.0110(16) 0.0043(17)
C27 0.0237(19) 0.0181(19) 0.033(2) -0.0032(16) 0.0038(16) 0.0040(15)
C28 0.0242(19) 0.0202(19) 0.030(2) 0.0033(16) 0.0112(16) 0.0037(15)
C29 0.054(3) 0.020(2) 0.045(3) 0.0008(19) 0.005(2) -0.0086(19)
C30 0.034(2) 0.032(2) 0.029(2) 0.0098(18) -0.0002(17) -0.0003(18)
C31 0.034(2) 0.024(2) 0.0213(19) 0.0000(16) 0.0092(16) -0.0027(17)
C32 0.031(2) 0.026(2) 0.031(2) 0.0024(17) 0.0071(17) -0.0037(17)
C33 0.033(2) 0.032(2) 0.039(2) 0.0048(19) 0.0119(19) -0.0022(18)
C34 0.033(2) 0.034(2) 0.025(2) 0.0014(18) -0.0023(17) -0.0035(18)
C35 0.076(4) 0.037(3) 0.040(3) 0.009(2) 0.003(3) 0.009(3)
C36 0.047(3) 0.054(3) 0.036(3) 0.003(2) 0.002(2) -0.013(2)
C37 0.047(3) 0.058(3) 0.047(3) 0.018(3) 0.013(2) -0.005(2)
C38 0.038(2) 0.038(2) 0.030(2) 0.0057(19) 0.0119(18) 0.0003(19)
C39 0.104(5) 0.036(3) 0.067(4) 0.008(3) 0.040(4) -0.009(3)
C40 0.036(3) 0.125(6) 0.049(3) 0.025(4) 0.016(2) -0.007(3)
C41 0.073(4) 0.046(3) 0.039(3) 0.005(2) 0.021(3) -0.009(3)
C42 0.042(3) 0.030(2) 0.040(3) 0.0061(19) 0.000(2) -0.0056(19)
C43 0.094(5) 0.040(3) 0.105(5) 0.024(3) 0.051(4) -0.008(3)
C44 0.060(3) 0.027(3) 0.084(4) 0.014(3) 0.001(3) 0.000(2)
C45 0.097(5) 0.038(3) 0.075(4) 0.001(3) -0.025(4) -0.025(3)
C46 0.050(3) 0.025(2) 0.041(3) 0.0046(19) 0.012(2) 0.011(2)
C47 0.082(6) 0.043(5) 0.075(7) 0.023(5) 0.038(5) 0.017(4)
C48 0.080(7) 0.045(5) 0.074(7) -0.006(4) -0.040(5) 0.038(4)
C49 0.081(7) 0.052(5) 0.042(4) 0.002(4) 0.015(4) 0.037(5)
CX1 0.071(17) 0.022(11) 0.15(3) 0.016(15) 0.019(18) 0.019(11)
CX2 0.059(17) 0.048(16) 0.14(4) 0.06(2) 0.05(2) 0.042(14)
CX3 0.16(4) 0.054(18) 0.09(2) 0.040(17) 0.03(2) 0.07(2)
C50 0.050(3) 0.065(4) 0.029(2) 0.004(3) 0.001(2) -0.008(3)
C51 0.056(3) 0.045(3) 0.043(3) 0.000(2) -0.001(2) -0.007(2)
C52 0.051(3) 0.046(3) 0.070(4) 0.002(3) 0.029(3) 0.002(3)
C53 0.062(4) 0.110(6) 0.066(4) 0.029(4) 0.014(3) 0.040(4)
O1 0.0325(15) 0.0205(14) 0.0295(15) -0.0030(11) 0.0014(12) -0.0033(11)
O2 0.0269(14) 0.0227(14) 0.0262(14) 0.0024(11) 0.0097(11) -0.0016(11)
O3 0.0265(14) 0.0238(14) 0.0259(14) -0.0003(11) 0.0037(11) -0.0025(11)
O4 0.0252(15) 0.0222(14) 0.0391(17) 0.0010(12) 0.0002(12) 0.0037(11)
O5 0.0299(16) 0.0344(17) 0.0497(19) 0.0091(14) 0.0127(13) 0.0073(13)
O6 0.0313(17) 0.052(2) 0.0434(19) 0.0183(16) 0.0095(14) -0.0003(14)
Cl1 0.0310(6) 0.0548(8) 0.0495(7) 0.0073(6) 0.0097(5) -0.0088(5)
Cl2 0.0555(8) 0.0450(8) 0.0706(9) 0.0284(6) 0.0270(7) 0.0034(6)
Cl3 0.0548(8) 0.0500(8) 0.0516(8) -0.0081(6) 0.0251(6) -0.0038(6)
N1 0.0240(16) 0.0243(17) 0.0317(18) 0.0013(14) 0.0067(14) -0.0006(13)
N2 0.104(5) 0.105(5) 0.053(3) 0.020(3) 0.006(3) -0.024(4)
N3 0.068(4) 0.059(4) 0.164(7) 0.014(4) 0.024(4) 0.020(3)

loop_
_atom_type_symbol
_atom_type_description
_atom_type_scat_dispersion_real
_atom_type_scat_dispersion_imag
_atom_type_scat_source
C C 0.0033 0.0016 'International Tables Vol C Tables 4.2.6.8 and 6.1.1.4'
H H 0.0000 0.0000 'International Tables Vol C Tables 4.2.6.8 and 6.1.1.4'
O O 0.0106 0.0060 'International Tables Vol C Tables 4.2.6.8 and 6.1.1.4'
Cl Cl 0.1484 0.1585 'International Tables Vol C Tables 4.2.6.8 and 6.1.1.4'
N N 0.0061 0.0033 'International Tables Vol C Tables 4.2.6.8 and 6.1.1.4'

loop_
_geom_angle_atom_site_label_1
_geom_angle_atom_site_label_2
_geom_angle_atom_site_label_3
_geom_angle
C2 C1 C27 110.4(3)
C3 C2 C7 118.6(4)
C3 C2 C1 119.8(3)
C7 C2 C1 121.5(3)
C4 C3 C2 122.4(4)
C3 C4 C5 116.8(4)
C3 C4 C34 122.6(4)
C5 C4 C34 120.7(4)
C6 C5 C4 122.9(4)
C5 C6 C7 118.2(4)
C5 C6 C8 120.4(3)
C7 C6 C8 121.1(3)
C6 C7 O1 120.2(3)
C6 C7 C2 120.6(4)
O1 C7 C2 119.2(3)
C9 C8 C6 110.3(3)
C10 C9 C14 118.0(4)
C10 C9 C8 120.9(3)
C14 C9 C8 121.0(3)
C11 C10 C9 122.6(4)
C10 C11 C12 117.1(4)
C10 C11 C46 122.0(4)
C12 C11 C46 120.9(4)
C13 C12 C11 123.2(4)
C12 C13 C14 118.1(4)
C12 C13 C15 119.7(4)
C14 C13 C15 122.1(4)
O4 C14 C13 122.6(3)
O4 C14 C9 116.6(3)
C13 C14 C9 120.9(3)
C16 C15 C13 110.5(3)
C17 C16 C21 118.4(4)
C17 C16 C15 120.2(4)
C21 C16 C15 121.2(4)
C16 C17 C18 122.4(4)
C19 C18 C17 117.3(4)
C19 C18 C42 122.5(4)
C17 C18 C42 120.1(4)
C18 C19 C20 122.4(4)
C19 C20 C21 118.2(4)
C19 C20 C22 120.0(4)
C21 C20 C22 121.7(4)
C20 C22 C23 112.9(3)
C16 C21 C20 121.2(4)
C16 C21 O3 118.9(3)
C20 C21 O3 119.9(3)
C24 C23 C28 116.7(4)
C24 C23 C22 120.3(3)
C28 C23 C22 123.0(3)
C23 C24 C25 122.8(4)
C26 C25 C24 117.7(4)
C26 C25 C38 121.9(4)
C24 C25 C38 120.4(4)
C25 C26 C27 121.7(4)
C28 C27 C26 118.0(4)
C28 C27 C1 121.4(3)
C26 C27 C1 120.5(4)
C27 C28 C23 122.9(3)
C27 C28 O2 117.0(3)
C23 C28 O2 119.9(3)
O5 C31 O2 126.2(4)
O5 C31 N1 126.3(4)
O2 C31 N1 107.5(3)
O6 C32 N1 125.1(4)
O6 C32 C33 119.6(4)
N1 C32 C33 115.2(3)
C32 C33 Cl1 115.6(3)
C32 C33 Cl2 108.2(3)
Cl1 C33 Cl2 109.6(2)
C32 C33 Cl3 105.8(3)
Cl1 C33 Cl3 108.7(2)
Cl2 C33 Cl3 108.6(2)
C35 C34 C4 111.3(3)
C35 C34 C36 109.9(4)
C4 C34 C36 108.2(4)
C35 C34 C37 107.9(4)
C4 C34 C37 111.1(4)
C36 C34 C37 108.4(4)
C39 C38 C41 109.2(4)
C39 C38 C40 111.2(5)
C41 C38 C40 106.8(4)
C39 C38 C25 109.1(4)
C41 C38 C25 112.1(4)
C40 C38 C25 108.4(4)
C43 C42 C45 110.8(5)
C43 C42 C44 106.9(5)
C45 C42 C44 108.3(5)
C43 C42 C18 111.7(4)
C45 C42 C18 107.8(4)
C44 C42 C18 111.3(4)
CX2 C46 C49 43.5(17)
CX2 C46 C47 136.6(11)
C49 C46 C47 109.1(6)
CX2 C46 C11 112.1(9)
C49 C46 C11 109.6(4)
C47 C46 C11 109.0(5)
CX2 C46 C48 66.7(18)
C49 C46 C48 107.6(6)
C47 C46 C48 109.4(6)
C11 C46 C48 112.0(4)
CX2 C46 CX3 120(2)
C49 C46 CX3 141.4(10)
C47 C46 CX3 55.8(17)
C11 C46 CX3 109.0(9)
C48 C46 CX3 57.7(17)
CX2 C46 CX1 105.7(19)
C49 C46 CX1 66.7(14)
C47 C46 CX1 44.3(13)
C11 C46 CX1 112.0(9)
C48 C46 CX1 134.6(11)
CX3 C46 CX1 98(2)
N2 C50 C51 178.4(7)
N3 C52 C53 177.5(8)
C7 O1 C29 111.5(3)
C31 O2 C28 117.8(3)
C21 O3 C30 111.7(3)
C32 N1 C31 122.3(3)

loop_
_geom_bond_atom_site_label_1
_geom_bond_atom_site_label_2
_geom_bond_distance
C1 C2 1.525(5)
C1 C27 1.531(5)
C2 C3 1.401(6)
C2 C7 1.420(5)
C3 C4 1.385(6)
C4 C5 1.423(6)
C4 C34 1.543(6)
C5 C6 1.391(6)
C6 C7 1.394(5)
C6 C8 1.532(5)
C7 O1 1.398(5)
C8 C9 1.516(5)
C9 C10 1.402(6)
C9 C14 1.415(6)
C10 C11 1.389(6)
C11 C12 1.399(6)
C11 C46 1.545(6)
C12 C13 1.389(6)
C13 C14 1.403(6)
C13 C15 1.530(6)
C14 O4 1.379(5)
C15 C16 1.525(6)
C16 C17 1.387(6)
C16 C21 1.397(5)
C17 C18 1.398(6)
C18 C19 1.392(6)
C18 C42 1.544(6)
C19 C20 1.393(6)
C20 C21 1.397(5)
C20 C22 1.523(5)
C22 C23 1.534(5)
C21 O3 1.408(5)
C23 C24 1.392(6)
C23 C28 1.400(5)
C24 C25 1.410(6)
C25 C26 1.392(6)
C25 C38 1.553(6)
C26 C27 1.401(6)
C27 C28 1.393(5)
C28 O2 1.427(4)
C29 O1 1.440(5)
C30 O3 1.456(5)
C31 O5 1.196(5)
C31 O2 1.351(5)
C31 N1 1.409(5)
C32 O6 1.203(5)
C32 N1 1.379(5)
C32 C33 1.562(6)
C33 Cl1 1.758(5)
C33 Cl2 1.773(4)
C33 Cl3 1.797(5)
C34 C35 1.530(7)
C34 C36 1.543(6)
C34 C37 1.545(6)
C38 C39 1.517(7)
C38 C41 1.543(7)
C38 C40 1.543(7)
C42 C43 1.534(8)
C42 C45 1.534(7)
C42 C44 1.535(7)
C46 CX2 1.43(2)
C46 C49 1.521(8)
C46 C47 1.522(9)
C46 C48 1.555(9)
C46 CX3 1.57(3)
C46 CX1 1.62(3)
C50 N2 1.143(7)
C50 C51 1.452(7)
C52 N3 1.145(7)
C52 C53 1.428(8)
